data_2103820
loop_
_publ_author_name
'Ohba, Shigeru'
'Ito, Yoshikatsu'

_publ_section_title
;
 Single-crystal-to-single-crystal photodimerization of
 4-chlorocinnamoyl-<i>O</i>,<i>O</i>'-dimethyldopamine
;
_journal_issue 1
_journal_name_full 'Acta Crystallographica Section B'
_journal_page_first 149
_journal_page_last 155
_journal_paper_doi 10.1107/S0108768102022760
_journal_volume 59
_journal_year 2003
_chemical_formula_moiety 'C19 H20 Cl N O3 '
_chemical_formula_sum 'C19 H20 Cl N O3'
_chemical_formula_weight 345.81
_space_group_IT_number 15
_symmetry_cell_setting monoclinic
_symmetry_space_group_name_Hall '-C 2yc'
_symmetry_space_group_name_H-M 'C 1 2/c 1'
_cell_angle_alpha 90
_cell_angle_beta 91.518(13)
_cell_angle_gamma 90
_cell_formula_units_Z 8
_cell_length_a 21.499(4)
_cell_length_b 5.0032(14)
_cell_length_c 33.542(5)
_cell_measurement_reflns_used 25
_cell_measurement_temperature 298
_cell_measurement_theta_max 11.6
_cell_measurement_theta_min 7.0
_cell_volume 3606.6(13)
_computing_cell_refinement ' WinAFC Diffractometer Control Software (Rigaku, 1999)'
_computing_data_collection ' WinAFC Diffractometer Control Software (Rigaku, 1999)'
_computing_data_reduction 'TEXSAN (Molecular Structure Corporation, 2001)'
_computing_molecular_graphics 'ORTEPII (Johnson, 1976)'
_computing_publication_material TEXSAN
_computing_structure_refinement TEXSAN
_computing_structure_solution 'SIR92 (Altomare et al., 1994)'
_diffrn_measured_fraction_theta_full 1.0
_diffrn_measured_fraction_theta_max 1.0
_diffrn_measurement_device_type 'Rigaku AFC7R'
_diffrn_measurement_method \w
_diffrn_radiation_type 'Mo K\a'
_diffrn_radiation_wavelength 0.7107
_diffrn_reflns_av_R_equivalents 0.035
_diffrn_reflns_limit_h_max 25
_diffrn_reflns_limit_h_min 0
_diffrn_reflns_limit_k_max 5
_diffrn_reflns_limit_k_min 0
_diffrn_reflns_limit_l_max 39
_diffrn_reflns_limit_l_min -39
_diffrn_reflns_number 3664
_diffrn_reflns_theta_full 25.0
_diffrn_reflns_theta_max 25.0
_diffrn_standards_decay_% 0.22
_diffrn_standards_interval_count 150
_diffrn_standards_number 3
_exptl_absorpt_coefficient_mu 0.228
_exptl_absorpt_correction_T_max 0.989
_exptl_absorpt_correction_T_min 0.970
_exptl_absorpt_correction_type integration
_exptl_absorpt_process_details '(Coppens et al., 1965)'
_exptl_crystal_colour colourless
_exptl_crystal_density_diffrn 1.274
_exptl_crystal_density_method 'not measured'
_exptl_crystal_description needle
_exptl_crystal_F_000 1456.0
_exptl_crystal_size_max 0.80
_exptl_crystal_size_mid 0.10
_exptl_crystal_size_min 0.05
_refine_diff_density_max 0.37
_refine_diff_density_min -0.41
_refine_ls_extinction_coef none
_refine_ls_extinction_method SHELXL
_refine_ls_goodness_of_fit_ref 2.032
_refine_ls_hydrogen_treatment noref
_refine_ls_number_parameters 217
_refine_ls_number_reflns 3165
_refine_ls_R_factor_gt 0.1417
_refine_ls_shift/su_max 0.0000
_refine_ls_structure_factor_coef Fsqd
_refine_ls_weighting_details 'w = 1/[\s^2^(Fo^2^) + (0.03P)^2^+0.03P] where P=(Fo^2^+2Fc^2^)/3'
_refine_ls_weighting_scheme calc
_refine_ls_wR_factor_ref 0.2768
_reflns_number_gt 865
_reflns_number_total 3165
_reflns_threshold_expression I>2\s(I)
_cod_data_source_file bm0063.cif
_cod_data_source_block Ia
_cod_original_formula_sum 'C19 H20 Cl N O3 '
_cod_database_code 2103820
_cod_database_fobs_code 2103820

loop_
_symmetry_equiv_pos_as_xyz
x,y,z
-x,y,1/2-z
-x,-y,-z
x,-y,1/2+z
1/2+x,1/2+y,z
1/2-x,1/2+y,1/2-z
1/2-x,1/2-y,-z
1/2+x,1/2-y,1/2+z

loop_
_atom_site_label
_atom_site_fract_x
_atom_site_fract_y
_atom_site_fract_z
_atom_site_U_iso_or_equiv
_atom_site_adp_type
_atom_site_calc_flag
_atom_site_occupancy
_atom_site_type_symbol
Cl 0.4086(2) 0.5324(9) 0.18400(10) 0.156(2) Uani d 1.00 Cl
O2 0.6379(5) 0.898(2) -0.0218(3) 0.102(4) Uani d 1.00 O
O3 0.7868(4) -0.003(2) -0.2055(2) 0.093(3) Uani d 1.00 O
O4 0.8770(4) 0.343(2) -0.2159(2) 0.105(3) Uani d 1.00 O
N5 0.6619(4) 0.474(2) -0.0305(3) 0.079(3) Uani d 1.00 N
C6 0.4481(6) 0.594(4) 0.1411(5) 0.109(6) Uani d 1.00 C
C7 0.4319(10) 0.803(4) 0.1167(6) 0.157(8) Uani d 1.00 C
C8 0.4685(8) 0.835(3) 0.0825(5) 0.117(5) Uani d 1.00 C
C9 0.5197(6) 0.656(3) 0.0719(4) 0.078(4) Uani d 1.00 C
C10 0.5364(6) 0.463(3) 0.1000(4) 0.087(4) Uani d 1.00 C
C11 0.4986(8) 0.434(3) 0.1345(4) 0.120(6) Uani d 1.00 C
C12 0.5575(6) 0.720(2) 0.0400(4) 0.066(4) Uani d 1.00 C
C13 0.5980(6) 0.571(2) 0.0220(4) 0.078(4) Uani d 1.00 C
C14 0.6339(6) 0.681(3) -0.0132(4) 0.086(4) Uani d 1.00 C
C15 0.7013(6) 0.498(3) -0.0652(3) 0.102(5) Uani d 1.00 C
C16 0.7546(6) 0.306(3) -0.0679(3) 0.089(4) Uani d 1.00 C
C17 0.7876(6) 0.346(3) -0.1062(4) 0.075(4) Uani d 1.00 C
C18 0.7685(6) 0.146(2) -0.1376(4) 0.073(4) Uani d 1.00 C
C19 0.7973(6) 0.160(2) -0.1716(5) 0.073(4) Uani d 1.00 C
C20 0.8485(7) 0.338(3) -0.1803(5) 0.088(5) Uani d 1.00 C
C21 0.8630(5) 0.520(3) -0.1493(5) 0.088(4) Uani d 1.00 C
C22 0.8341(6) 0.530(3) -0.1117(3) 0.086(4) Uani d 1.00 C
C23 0.7318(7) -0.150(3) -0.2017(4) 0.109(5) Uani d 1.00 C
C24 0.9190(7) 0.551(3) -0.2223(4) 0.143(7) Uani d 1.00 C
H5 0.6558 0.3008 -0.0195 0.0951 Uiso calc 1.00 H
H7 0.3984 0.9194 0.1224 0.1880 Uiso calc 1.00 H
H8 0.4593 0.9820 0.0653 0.1405 Uiso calc 1.00 H
H10 0.5719 0.3537 0.0965 0.1042 Uiso calc 1.00 H
H11 0.5089 0.2986 0.1535 0.1437 Uiso calc 1.00 H
H12 0.5532 0.8972 0.0301 0.0795 Uiso calc 1.00 H
H13 0.6052 0.3932 0.0308 0.0942 Uiso calc 1.00 H
H15A 0.6754 0.4744 -0.0883 0.1221 Uiso calc 1.00 H
H15B 0.7181 0.6737 -0.0651 0.1221 Uiso calc 1.00 H
H16A 0.7392 0.1278 -0.0668 0.1075 Uiso calc 1.00 H
H16B 0.7830 0.3349 -0.0461 0.1075 Uiso calc 1.00 H
H18 0.7372 0.0162 -0.1331 0.0881 Uiso calc 1.00 H
H21 0.8949 0.6464 -0.1539 0.1061 Uiso calc 1.00 H
H22 0.8461 0.6556 -0.0917 0.1027 Uiso calc 1.00 H
H23A 0.7352 -0.2615 -0.1789 0.1305 Uiso calc 1.00 H
H23B 0.7250 -0.2569 -0.2248 0.1305 Uiso calc 1.00 H
H23C 0.6978 -0.0306 -0.1989 0.1305 Uiso calc 1.00 H
H24A 0.8977 0.7168 -0.2220 0.1713 Uiso calc 1.00 H
H24B 0.9505 0.5494 -0.2018 0.1713 Uiso calc 1.00 H
H24C 0.9377 0.5272 -0.2475 0.1713 Uiso calc 1.00 H

loop_
_atom_site_aniso_label
_atom_site_aniso_U_11
_atom_site_aniso_U_22
_atom_site_aniso_U_33
_atom_site_aniso_U_12
_atom_site_aniso_U_13
_atom_site_aniso_U_23
Cl 0.152(3) 0.176(4) 0.142(3) -0.017(4) 0.064(3) -0.029(3)
O2 0.171(9) 0.038(6) 0.098(7) 0.005(6) 0.019(6) 0.030(6)
O3 0.109(7) 0.078(7) 0.092(6) -0.036(6) -0.004(6) -0.018(6)
O4 0.110(7) 0.146(10) 0.060(6) 0.001(7) 0.020(5) 0.025(7)
N5 0.112(8) 0.072(8) 0.054(6) -0.007(7) -0.001(6) 0.022(6)
C6 0.049(9) 0.11(2) 0.17(2) 0.001(10) 0.060(10) -0.050(10)
C7 0.25(2) 0.070(10) 0.15(2) 0.050(10) 0.01(2) 0.000(10)
C8 0.110(10) 0.130(10) 0.100(10) 0.020(10) -0.039(10) -0.020(10)
C9 0.052(9) 0.080(10) 0.100(10) 0.011(9) -0.012(8) -0.010(10)
C10 0.110(10) 0.054(9) 0.090(10) 0.016(8) 0.019(9) 0.026(8)
C11 0.140(10) 0.14(2) 0.080(10) -0.020(10) -0.010(10) 0.070(10)
C12 0.077(10) 0.050(9) 0.071(9) -0.002(7) -0.007(8) 0.015(7)
C13 0.089(10) 0.028(7) 0.120(10) 0.021(8) 0.018(8) 0.009(8)
C14 0.110(10) 0.060(10) 0.090(10) 0.020(10) 0.027(9) -0.020(10)
C15 0.130(10) 0.100(10) 0.074(9) -0.030(10) 0.037(9) 0.037(9)
C16 0.120(10) 0.090(10) 0.062(8) 0.040(9) 0.029(8) 0.009(8)
C17 0.074(9) 0.080(10) 0.076(10) 0.031(9) 0.004(8) 0.041(9)
C18 0.120(10) 0.070(10) 0.034(7) -0.004(8) 0.021(8) 0.015(8)
C19 0.060(9) 0.033(8) 0.130(10) -0.011(8) -0.022(9) 0.018(9)
C20 0.100(10) 0.060(10) 0.100(10) 0.030(10) -0.060(10) -0.010(10)
C21 0.070(9) 0.080(10) 0.110(10) -0.008(9) 0.002(9) 0.040(10)
C22 0.087(9) 0.110(10) 0.059(9) -0.049(9) -0.010(8) 0.022(9)
C23 0.140(10) 0.070(10) 0.120(10) -0.031(10) -0.047(9) -0.021(9)
C24 0.180(10) 0.120(10) 0.140(10) -0.020(10) 0.090(10) 0.040(10)

loop_
_atom_type_symbol
_atom_type_description
_atom_type_scat_dispersion_real
_atom_type_scat_dispersion_imag
_atom_type_scat_source
C C 0.003 0.002
;International Tables for Crystallography
(1992, Vol. C, Tables 4.2.6.8 and 6.1.1.4)
;
H H 0.000 0.000
;International Tables for Crystallography
(1992, Vol. C, Table 6.1.1.4)
;
Cl Cl 0.148 0.159
;International Tables for Crystallography
(1992, Vol. C, Tables 4.2.6.8 and 6.1.1.4)
;
N N 0.006 0.003
;International Tables for Crystallography
(1992, Vol. C, Tables 4.2.6.8 and 6.1.1.4)
;
O O 0.011 0.006
;International Tables for Crystallography
(1992, Vol. C, Tables 4.2.6.8 and 6.1.1.4)
;

loop_
_geom_angle_atom_site_label_1
_geom_angle_atom_site_label_2
_geom_angle_atom_site_label_3
_geom_angle
_geom_angle_publ_flag
C19 O3 C23 110.3(9) ?
C20 O4 C24 117.0(10) ?
C14 N5 C15 123.0(10) ?
C14 N5 H5 118.1 no
C15 N5 H5 118.2 no
Cl C6 C7 120.0(10) ?
Cl C6 C11 116.0(10) ?
C7 C6 C11 122.0(10) ?
C6 C7 C8 115.0(10) ?
C6 C7 H7 122.0 no
C8 C7 H7 122.2 no
C7 C8 C9 123.0(10) ?
C7 C8 H8 118.0 no
C9 C8 H8 118.0 no
C8 C9 C10 116.0(10) ?
C8 C9 C12 119.0(10) ?
C10 C9 C12 122.0(10) ?
C9 C10 C11 118.0(10) ?
C9 C10 H10 120.8 no
C11 C10 H10 120.8 no
C6 C11 C10 122.0(10) ?
C6 C11 H11 118.8 no
C10 C11 H11 118.9 no
C9 C12 C13 129.0(10) ?
C9 C12 H12 115.4 no
C13 C12 H12 115.4 no
C12 C13 C14 120.0(10) ?
C12 C13 H13 119.7 no
C14 C13 H13 119.6 no
O2 C14 N5 126.0(10) ?
O2 C14 C13 125.0(10) ?
N5 C14 C13 107.0(10) ?
N5 C15 C16 116.0(10) ?
N5 C15 H15A 107.5 no
N5 C15 H15B 107.7 no
C16 C15 H15A 107.4 no
C16 C15 H15B 107.7 no
H15A C15 H15B 109.5 no
C15 C16 C17 110.0(10) ?
C15 C16 H16A 109.5 no
C15 C16 H16B 109.2 no
C17 C16 H16A 109.4 no
C17 C16 H16B 109.2 no
H16A C16 H16B 109.4 no
C16 C17 C18 112.0(10) ?
C16 C17 C22 124.0(10) ?
C18 C17 C22 122.0(10) ?
C17 C18 C19 116.0(10) ?
C17 C18 H18 121.7 no
C19 C18 H18 121.7 no
O3 C19 C18 126.0(10) ?
O3 C19 C20 107.0(10) ?
C18 C19 C20 125.0(10) ?
O4 C20 C19 123.0(10) ?
O4 C20 C21 122.0(10) ?
C19 C20 C21 113.0(10) ?
C20 C21 C22 125.0(10) ?
C20 C21 H21 117.1 no
C22 C21 H21 117.0 no
C17 C22 C21 115.0(10) ?
C17 C22 H22 122.2 no
C21 C22 H22 122.3 no
O3 C23 H23A 109.4 no
O3 C23 H23B 109.5 no
O3 C23 H23C 109.5 no
H23A C23 H23B 109.5 no
H23A C23 H23C 109.5 no
H23B C23 H23C 109.5 no
O4 C24 H24A 109.6 no
O4 C24 H24B 109.4 no
O4 C24 H24C 109.5 no
H24A C24 H24B 109.5 no
H24A C24 H24C 109.5 no
H24B C24 H24C 109.4 no

loop_
_geom_bond_atom_site_label_1
_geom_bond_atom_site_label_2
_geom_bond_distance
_geom_bond_publ_flag
Cl C6 1.72(2) yes
O2 C14 1.13(2) ?
O3 C19 1.41(2) ?
O3 C23 1.40(2) ?
O4 C20 1.36(2) ?
O4 C24 1.40(2) ?
N5 C14 1.34(2) ?
N5 C15 1.460(10) ?
N5 H5 0.950 no
C6 C7 1.37(3) ?
C6 C11 1.37(2) ?
C7 C8 1.42(3) ?
C7 H7 0.951 no
C8 C9 1.47(2) ?
C8 H8 0.951 no
C9 C10 1.39(2) ?
C9 C12 1.40(2) ?
C10 C11 1.44(2) ?
C10 H10 0.950 no
C11 H11 0.951 no
C12 C13 1.31(2) yes
C12 H12 0.950 no
C13 C14 1.53(2) ?
C13 H13 0.950 no
C15 C16 1.50(2) ?
C15 H15A 0.951 no
C15 H15B 0.949 no
C16 C17 1.50(2) ?
C16 H16A 0.949 no
C16 H16B 0.951 no
C17 C18 1.50(2) ?
C17 C22 1.38(2) ?
C18 C19 1.31(2) ?
C18 H18 0.951 no
C19 C20 1.45(2) ?
C20 C21 1.41(2) ?
C21 C22 1.42(2) ?
C21 H21 0.950 no
C22 H22 0.950 no
C23 H23A 0.950 no
C23 H23B 0.950 no
C23 H23C 0.950 no
C24 H24A 0.949 no
C24 H24B 0.951 no
C24 H24C 0.950 no

loop_
_geom_hbond_atom_site_label_D
_geom_hbond_atom_site_label_H
_geom_hbond_atom_site_label_A
_geom_hbond_site_symmetry_A
_geom_hbond_distance_DH
_geom_hbond_distance_HA
_geom_hbond_distance_DA
_geom_hbond_angle_DHA
_geom_hbond_publ_flag
N5 H5 O2 1_545 0.95 2.05 2.942(13) 155 yes

loop_
_cod_related_entry_id
_cod_related_entry_database
_cod_related_entry_code
1 ChemSpider 30654507
